data_2243126
loop_
_publ_author_name
'Ara, Irene'
'Basdouri, Zeineb'
'Falvello, Larry R.'
'Graia, Mohsen'
'Guerra, Pablo'
'Tom\'as, Milagros'

_publ_section_title
;
 Tetra-<i>n</i>-butylammonium orotate monohydrate: knowledge-based
 comparison of the results of accurate and lower-resolution analyses and a
 non-routine disorder refinement
;
_journal_coeditor_code HB7858
_journal_issue 11
_journal_name_full 'Acta Crystallographica Section E'
_journal_page_first 1632
_journal_page_last 1637
_journal_paper_doi 10.1107/S2056989019013380
_journal_volume 75
_journal_year 2019
_chemical_formula_moiety 'C16 H36 N +, C5 H3 N2 O4 -, H2 O'
_chemical_formula_sum 'C21 H41 N3 O5'
_chemical_formula_weight 415.57
_space_group_crystal_system monoclinic
_space_group_IT_number 14
_space_group_name_Hall '-P 2ybc'
_space_group_name_H-M_alt 'P 1 21/c 1'
_symmetry_space_group_name_Hall '-P 2ybc'
_symmetry_space_group_name_H-M 'P 1 21/c 1'
_atom_sites_solution_hydrogens mixed
_atom_sites_solution_primary direct
_atom_sites_solution_secondary difmap
_audit_creation_method SHELXL-2018/1
_cell_angle_alpha 90
_cell_angle_beta 96.630(4)
_cell_angle_gamma 90
_cell_formula_units_Z 4
_cell_length_a 10.1335(5)
_cell_length_b 14.6690(7)
_cell_length_c 16.9205(8)
_cell_measurement_reflns_used 3106
_cell_measurement_temperature 295(2)
_cell_measurement_theta_max 21.2240
_cell_measurement_theta_min 3.0140
_cell_volume 2498.4(2)
_computing_cell_refinement
;
CrysAlisPro (Rigaku OD, 2018)
;
_computing_data_collection
;
CrysAlisPro (Rigaku OD, 2018)
;
_computing_data_reduction
;
CrysAlisPro (Rigaku OD, 2018)
;
_computing_molecular_graphics
;
DIAMOND (Brandenburg, 2007)
;
_computing_publication_material
;
<i>SHELXL2018/1</i> (Sheldrick, 2015b)
;
_computing_structure_refinement
;
<i>SHELXL2018/1</i> (Sheldrick, 2015b)
;
_computing_structure_solution
;
SIR-92 (Altomare <i>et al.</i>,  1994).
;
_diffrn_ambient_temperature 295(2)
_diffrn_detector_area_resol_mean 16.3990
_diffrn_measured_fraction_theta_full 0.971
_diffrn_measured_fraction_theta_max 0.971
_diffrn_measurement_device_type 'Rigaku Oxford Diffraction Xcalibur, Sapphire3'
_diffrn_measurement_method '\w and \f scans'
_diffrn_radiation_type MoK\a
_diffrn_radiation_wavelength 0.71073
_diffrn_reflns_av_R_equivalents 0.0701
_diffrn_reflns_av_unetI/netI 0.1020
_diffrn_reflns_limit_h_max 12
_diffrn_reflns_limit_h_min -12
_diffrn_reflns_limit_k_max 16
_diffrn_reflns_limit_k_min -16
_diffrn_reflns_limit_l_max 20
_diffrn_reflns_limit_l_min -20
_diffrn_reflns_number 27640
_diffrn_reflns_theta_full 24.998
_diffrn_reflns_theta_max 24.998
_diffrn_reflns_theta_min 2.777
_diffrn_source 'fine-focus sealed X-ray tube'
_exptl_absorpt_coefficient_mu 0.078
_exptl_absorpt_correction_T_max 1.00000
_exptl_absorpt_correction_T_min 0.98003
_exptl_absorpt_correction_type multi-scan
_exptl_absorpt_process_details
;
(CrysAlisPro; Rigaku OD, 2018)
;
_exptl_crystal_colour colourless
_exptl_crystal_density_diffrn 1.105
_exptl_crystal_description block
_exptl_crystal_F_000 912
_exptl_crystal_size_max 0.550
_exptl_crystal_size_mid 0.230
_exptl_crystal_size_min 0.090
_refine_diff_density_max 0.264
_refine_diff_density_min -0.190
_refine_ls_extinction_method none
_refine_ls_goodness_of_fit_ref 1.044
_refine_ls_hydrogen_treatment mixed
_refine_ls_matrix_type full
_refine_ls_number_parameters 307
_refine_ls_number_reflns 4273
_refine_ls_number_restraints 56
_refine_ls_restrained_S_all 1.081
_refine_ls_R_factor_all 0.1235
_refine_ls_R_factor_gt 0.0470
_refine_ls_shift/su_max 0.001
_refine_ls_shift/su_mean 0.000
_refine_ls_structure_factor_coef Fsqd
_refine_ls_weighting_details 'w=1/[\s^2^(Fo^2^)+(0.0300P)^2^] where P=(Fo^2^+2Fc^2^)/3'
_refine_ls_weighting_scheme calc
_refine_ls_wR_factor_gt 0.0892
_refine_ls_wR_factor_ref 0.0954
_reflns_number_gt 1621
_reflns_number_total 4273
_reflns_threshold_expression 'I > 2\s(I)'
_cod_data_source_file hb7858sup1.cif
_cod_data_source_block 295K
_cod_database_code 2243126
_shelx_space_group_comment
;
The symmetry employed for this shelxl refinement is uniquely defined
by the following loop, which should always be used as a source of
symmetry information in preference to the above space-group names.
They are only intended as comments.
;
_shelx_estimated_absorpt_t_min 0.958
_shelx_estimated_absorpt_t_max 0.993

loop_
_space_group_symop_operation_xyz
'x, y, z'
'-x, y+1/2, -z+1/2'
'-x, -y, -z'
'x, -y-1/2, z-1/2'

loop_
_atom_site_type_symbol
_atom_site_label
_atom_site_fract_x
_atom_site_fract_y
_atom_site_fract_z
_atom_site_U_iso_or_equiv
_atom_site_adp_type
_atom_site_calc_flag
_atom_site_occupancy
_atom_site_disorder_assembly
_atom_site_disorder_group
N N1 0.65997(17) 0.57519(13) 0.44599(11) 0.0472(5) Uani d 1 . .
H H1 0.6254(18) 0.5453(13) 0.4826(12) 0.057 Uiso d 1 . .
C C2 0.7952(2) 0.58205(16) 0.45510(17) 0.0499(6) Uani d 1 . .
O O2 0.86644(14) 0.55274(11) 0.51216(10) 0.0734(6) Uani d 1 . .
N N3 0.84553(18) 0.62622(13) 0.39389(14) 0.0579(6) Uani d 1 . .
H H3 0.931(2) 0.6305(14) 0.3974(12) 0.069 Uiso d 1 . .
C C4 0.7732(3) 0.65988(18) 0.32579(19) 0.0774(8) Uani d 1 . .
O O4 0.83182(17) 0.69171(15) 0.27272(13) 0.1322(9) Uani d 1 . .
C C5 0.6322(2) 0.65389(19) 0.32529(17) 0.0718(8) Uani d 1 . .
H H5 0.578(2) 0.6779(14) 0.2804(13) 0.086 Uiso d 1 . .
C C6 0.5795(2) 0.61233(15) 0.38384(15) 0.0479(6) Uani d 1 . .
C C7 0.4310(2) 0.60074(19) 0.38728(16) 0.0555(7) Uani d 1 . .
O O7 0.35729(15) 0.65242(12) 0.34479(11) 0.0857(6) Uani d 1 . .
O O8 0.39840(14) 0.54039(12) 0.43105(10) 0.0815(6) Uani d 1 . .
N N10 0.14286(19) 0.65933(14) 0.70428(12) 0.0630(6) Uani d 1 . .
C C11 0.2037(3) 0.66598(19) 0.79054(16) 0.0841(9) Uani d 1 . .
H H11A 0.266990 0.715812 0.794999 0.101 Uiso calc 1 . .
H H11B 0.133751 0.681476 0.822808 0.101 Uiso calc 1 . .
C C12 0.2727(3) 0.5820(2) 0.82472(19) 0.1144(11) Uani d 1 . .
H H12A 0.207327 0.535090 0.831215 0.137 Uiso calc 0.55 A 1
H H12B 0.331876 0.559208 0.788087 0.137 Uiso calc 0.55 A 1
H H12C 0.355850 0.573372 0.802451 0.137 Uiso calc 0.45 B 2
H H12D 0.217376 0.528770 0.812206 0.137 Uiso calc 0.45 B 2
C C13A 0.3493(13) 0.6010(10) 0.9019(6) 0.193(4) Uani d 0.55 C 1
H H13A 0.427192 0.635204 0.891178 0.232 Uiso calc 0.2 C 3
H H13B 0.295887 0.641730 0.930300 0.232 Uiso calc 0.2 C 3
H H13E 0.410871 0.550797 0.913505 0.232 Uiso calc 0.35 C 4
H H13F 0.402359 0.654935 0.895443 0.232 Uiso calc 0.35 C 4
C C14A 0.2872(13) 0.6139(10) 0.9661(6) 0.180(4) Uani d 0.35 C 4
H H14A 0.351458 0.625437 1.011269 0.270 Uiso calc 0.35 C 4
H H14B 0.228369 0.665130 0.957613 0.270 Uiso calc 0.35 C 4
H H14C 0.236933 0.560366 0.975783 0.270 Uiso calc 0.35 C 4
C C13B 0.2992(16) 0.5948(12) 0.9159(7) 0.193(4) Uani d 0.45 C 2
H H13C 0.329722 0.656607 0.927175 0.232 Uiso calc 0.2 C 3
H H13D 0.216411 0.586889 0.938731 0.232 Uiso calc 0.2 C 3
H H13G 0.240945 0.640475 0.934596 0.232 Uiso calc 0.25 C 5
H H13H 0.288846 0.537957 0.943909 0.232 Uiso calc 0.25 C 5
C C14B 0.4340(15) 0.6244(12) 0.9250(10) 0.182(4) Uani d 0.25 C 5
H H14D 0.462783 0.634885 0.980312 0.272 Uiso calc 0.25 C 5
H H14E 0.488744 0.578362 0.905009 0.272 Uiso calc 0.25 C 5
H H14F 0.441292 0.679919 0.895783 0.272 Uiso calc 0.25 C 5
C C14C 0.3913(10) 0.5353(6) 0.9520(6) 0.180(4) Uani d 0.4 C 3
H H14G 0.453563 0.497510 0.928456 0.270 Uiso calc 0.2 C 1
H H14H 0.433849 0.561535 1.000342 0.270 Uiso calc 0.2 C 1
H H14J 0.317066 0.499029 0.963613 0.270 Uiso calc 0.2 C 1
H H14K 0.347631 0.480510 0.965991 0.270 Uiso calc 0.2 C 2
H H14L 0.455048 0.520762 0.916123 0.270 Uiso calc 0.2 C 2
H H14M 0.435875 0.562833 0.999198 0.270 Uiso calc 0.2 C 2
C C15 0.2480(2) 0.63645(16) 0.65027(15) 0.0750(8) Uani d 1 . .
H H15A 0.205410 0.632749 0.596007 0.090 Uiso calc 1 . .
H H15B 0.283681 0.576591 0.664703 0.090 Uiso calc 1 . .
C C16 0.3631(3) 0.70328(19) 0.65243(17) 0.0967(9) Uani d 1 . .
H H16A 0.328748 0.762690 0.635352 0.116 Uiso calc 1 . .
H H16B 0.404331 0.709057 0.706854 0.116 Uiso calc 1 . .
C C17 0.4627(3) 0.6762(2) 0.6026(2) 0.1374(13) Uani d 1 . .
H H17A 0.420044 0.669633 0.548602 0.165 Uiso calc 1 . .
H H17B 0.495856 0.616595 0.620048 0.165 Uiso calc 1 . .
C C18 0.5782(3) 0.7383(2) 0.60122(19) 0.1481(14) Uani d 1 . .
H H18A 0.635629 0.732614 0.650213 0.178 Uiso calc 1 . .
H H18B 0.547327 0.800037 0.595035 0.178 Uiso calc 1 . .
H H18C 0.626182 0.722348 0.557510 0.178 Uiso calc 1 . .
C C19 0.0819(2) 0.75089(16) 0.68169(16) 0.0702(8) Uani d 1 . .
H H19A 0.018345 0.765289 0.718533 0.084 Uiso calc 1 . .
H H19B 0.151486 0.796579 0.688643 0.084 Uiso calc 1 . .
C C20 0.0128(3) 0.75878(18) 0.59841(18) 0.0884(9) Uani d 1 . .
H H20A 0.073923 0.741475 0.560917 0.106 Uiso calc 1 . .
H H20B -0.061720 0.716915 0.591922 0.106 Uiso calc 1 . .
C C21 -0.0359(3) 0.8531(2) 0.58024(19) 0.1206(12) Uani d 1 . .
H H21A 0.038787 0.894827 0.587842 0.145 Uiso calc 1 . .
H H21B -0.097424 0.869888 0.617650 0.145 Uiso calc 1 . .
C C22 -0.1041(4) 0.8642(2) 0.4970(2) 0.1652(16) Uani d 1 . .
H H22A -0.184583 0.829057 0.490978 0.198 Uiso calc 1 . .
H H22B -0.046435 0.843303 0.459575 0.198 Uiso calc 1 . .
H H22C -0.124951 0.927360 0.487189 0.198 Uiso calc 1 . .
C C23 0.0391(2) 0.58363(15) 0.69378(15) 0.0750(8) Uani d 1 . .
H H23A 0.083208 0.525582 0.704889 0.090 Uiso calc 1 . .
H H23B 0.000089 0.582772 0.638666 0.090 Uiso calc 1 . .
C C24 -0.0726(3) 0.5930(2) 0.7470(2) 0.1180(12) Uani d 1 . .
H H24A -0.033422 0.594611 0.802102 0.142 Uiso calc 1 . .
H H24B -0.117241 0.650779 0.735494 0.142 Uiso calc 1 . .
C C25 -0.1686(3) 0.5225(2) 0.7383(2) 0.1292(12) Uani d 1 . .
H H25A -0.123636 0.464660 0.749059 0.155 Uiso calc 1 . .
H H25B -0.208397 0.521395 0.683314 0.155 Uiso calc 1 . .
C C26 -0.2779(3) 0.5302(2) 0.79096(19) 0.1455(14) Uani d 1 . .
H H26A -0.317042 0.589774 0.785299 0.175 Uiso calc 1 . .
H H26B -0.241944 0.520775 0.845354 0.175 Uiso calc 1 . .
H H26C -0.344529 0.484942 0.775853 0.175 Uiso calc 1 . .
O O1W 0.12369(17) 0.63080(13) 0.42446(14) 0.0860(7) Uani d 1 . .
H H1WA 0.188(2) 0.6385(17) 0.3966(15) 0.103 Uiso d 1 . .
H H1WB 0.139(3) 0.5857(19) 0.4461(17) 0.103 Uiso d 1 . .

loop_
_atom_site_aniso_label
_atom_site_aniso_U_11
_atom_site_aniso_U_22
_atom_site_aniso_U_33
_atom_site_aniso_U_12
_atom_site_aniso_U_13
_atom_site_aniso_U_23
N1 0.0313(11) 0.0604(15) 0.0514(15) -0.0036(10) 0.0107(10) 0.0089(11)
C2 0.0380(17) 0.0521(18) 0.062(2) -0.0062(13) 0.0139(14) -0.0010(15)
O2 0.0381(9) 0.1015(14) 0.0779(13) -0.0049(9) -0.0047(9) 0.0245(11)
N3 0.0333(11) 0.0624(14) 0.0797(16) -0.0024(11) 0.0139(13) 0.0126(13)
C4 0.054(2) 0.088(2) 0.093(2) -0.0012(16) 0.0212(18) 0.0369(19)
O4 0.0754(14) 0.197(2) 0.131(2) -0.0048(14) 0.0396(13) 0.0974(18)
C5 0.0474(18) 0.096(2) 0.073(2) -0.0019(14) 0.0113(14) 0.0428(18)
C6 0.0376(14) 0.0489(17) 0.0566(17) 0.0033(12) 0.0027(13) 0.0102(14)
C7 0.0401(16) 0.067(2) 0.0598(19) -0.0025(14) 0.0059(13) 0.0134(15)
O7 0.0449(10) 0.0949(14) 0.1154(16) 0.0094(9) 0.0011(10) 0.0499(12)
O8 0.0428(10) 0.1129(15) 0.0883(14) -0.0103(10) 0.0052(9) 0.0527(12)
N10 0.0656(13) 0.0544(15) 0.0706(16) 0.0000(12) 0.0148(12) -0.0165(12)
C11 0.095(2) 0.091(2) 0.066(2) -0.0159(18) 0.0094(17) -0.0229(18)
C12 0.125(3) 0.107(3) 0.102(3) -0.001(2) -0.030(2) 0.001(2)
C13A 0.217(10) 0.237(6) 0.106(5) -0.034(6) -0.061(6) 0.041(5)
C14A 0.222(9) 0.196(9) 0.108(5) -0.028(6) -0.046(6) 0.025(6)
C13B 0.218(10) 0.237(6) 0.106(5) -0.035(6) -0.060(6) 0.042(5)
C14B 0.221(9) 0.197(9) 0.109(6) -0.029(6) -0.052(6) 0.025(6)
C14C 0.220(9) 0.194(9) 0.110(5) -0.026(6) -0.048(6) 0.032(6)
C15 0.0656(18) 0.078(2) 0.082(2) 0.0122(15) 0.0130(15) -0.0291(16)
C16 0.078(2) 0.116(3) 0.102(2) -0.0080(19) 0.0348(18) -0.030(2)
C17 0.089(2) 0.171(4) 0.161(3) -0.008(2) 0.049(2) -0.056(3)
C18 0.093(2) 0.212(4) 0.149(3) -0.030(3) 0.054(2) -0.055(3)
C19 0.0719(17) 0.0452(19) 0.098(2) 0.0068(14) 0.0280(16) -0.0108(17)
C20 0.087(2) 0.070(2) 0.109(3) 0.0185(17) 0.0141(18) 0.0040(19)
C21 0.155(3) 0.092(3) 0.117(3) 0.033(2) 0.021(2) 0.016(2)
C22 0.200(4) 0.135(3) 0.158(4) 0.048(3) 0.007(3) 0.046(3)
C23 0.0700(18) 0.0534(18) 0.099(2) -0.0105(15) 0.0007(16) -0.0140(16)
C24 0.086(2) 0.098(2) 0.177(4) -0.023(2) 0.043(2) -0.036(2)
C25 0.117(3) 0.123(3) 0.150(3) -0.039(2) 0.028(2) -0.002(2)
C26 0.115(3) 0.202(4) 0.125(3) -0.057(3) 0.039(2) -0.007(3)
O1W 0.0474(11) 0.0889(17) 0.125(2) 0.0066(11) 0.0233(10) 0.0163(14)

loop_
_atom_type_symbol
_atom_type_description
_atom_type_scat_dispersion_real
_atom_type_scat_dispersion_imag
_atom_type_scat_source
C C 0.0033 0.0016 'International Tables Vol C Tables 4.2.6.8 and 6.1.1.4'
H H 0.0000 0.0000 'International Tables Vol C Tables 4.2.6.8 and 6.1.1.4'
O O 0.0106 0.0060 'International Tables Vol C Tables 4.2.6.8 and 6.1.1.4'
N N 0.0061 0.0033 'International Tables Vol C Tables 4.2.6.8 and 6.1.1.4'

loop_
_geom_angle_atom_site_label_1
_geom_angle_atom_site_label_2
_geom_angle_atom_site_label_3
_geom_angle
C2 N1 C6 124.0(2)
C2 N1 H1 116.2(13)
C6 N1 H1 119.8(13)
O2 C2 N1 124.1(2)
O2 C2 N3 122.0(2)
N1 C2 N3 114.0(2)
C2 N3 C4 126.2(2)
C2 N3 H3 116.1(14)
C4 N3 H3 117.6(15)
O4 C4 N3 119.4(2)
O4 C4 C5 126.0(3)
N3 C4 C5 114.6(3)
C6 C5 C4 120.8(2)
C6 C5 H5 121.5(13)
C4 C5 H5 117.7(13)
C5 C6 N1 120.1(2)
C5 C6 C7 124.4(2)
N1 C6 C7 115.5(2)
O8 C7 O7 127.5(2)
O8 C7 C6 116.2(2)
O7 C7 C6 116.3(2)
C19 N10 C15 109.83(19)
C19 N10 C11 107.1(2)
C15 N10 C11 110.92(18)
C19 N10 C23 111.21(17)
C15 N10 C23 106.93(18)
C11 N10 C23 110.85(19)
C12 C11 N10 115.9(2)
C12 C11 H11A 108.3
N10 C11 H11A 108.3
C12 C11 H11B 108.3
N10 C11 H11B 108.3
H11A C11 H11B 107.4
C13A C12 C11 111.3(6)
C11 C12 C13B 107.7(6)
C13A C12 H12A 109.4
C11 C12 H12A 109.4
C13A C12 H12B 109.4
C11 C12 H12B 109.4
H12A C12 H12B 108.0
C11 C12 H12C 110.2
C13B C12 H12C 110.2
C11 C12 H12D 110.2
C13B C12 H12D 110.2
H12C C12 H12D 108.5
C14C C13A C12 122.0(12)
C14A C13A C12 120.2(12)
C14C C13A H13A 106.8
C12 C13A H13A 106.8
C14C C13A H13B 106.8
C12 C13A H13B 106.8
H13A C13A H13B 106.7
C14A C13A H13E 107.3
C12 C13A H13E 107.3
C14A C13A H13F 107.3
C12 C13A H13F 107.3
H13E C13A H13F 106.9
C13A C14A H14A 109.5
C13A C14A H14B 109.5
H14A C14A H14B 109.5
C13A C14A H14C 109.5
H14A C14A H14C 109.5
H14B C14A H14C 109.5
C14C C13B C12 113.5(12)
C14B C13B C12 101.4(12)
C14C C13B H13C 108.9
C12 C13B H13C 108.9
C14C C13B H13D 108.9
C12 C13B H13D 108.9
H13C C13B H13D 107.7
C14B C13B H13G 111.5
C12 C13B H13G 111.5
C14B C13B H13H 111.5
C12 C13B H13H 111.5
H13G C13B H13H 109.3
C13B C14B H14D 109.5
C13B C14B H14E 109.5
H14D C14B H14E 109.5
C13B C14B H14F 109.5
H14D C14B H14F 109.5
H14E C14B H14F 109.5
C13A C14C H14G 109.5
C13A C14C H14H 109.5
H14G C14C H14H 109.5
C13A C14C H14J 109.5
H14G C14C H14J 109.5
H14H C14C H14J 109.5
C13B C14C H14K 109.5
C13B C14C H14L 109.5
H14K C14C H14L 109.5
C13B C14C H14M 109.5
H14K C14C H14M 109.5
H14L C14C H14M 109.5
N10 C15 C16 115.61(19)
N10 C15 H15A 108.4
C16 C15 H15A 108.4
N10 C15 H15B 108.4
C16 C15 H15B 108.4
H15A C15 H15B 107.4
C17 C16 C15 113.2(2)
C17 C16 H16A 108.9
C15 C16 H16A 108.9
C17 C16 H16B 108.9
C15 C16 H16B 108.9
H16A C16 H16B 107.7
C16 C17 C18 116.5(3)
C16 C17 H17A 108.2
C18 C17 H17A 108.2
C16 C17 H17B 108.2
C18 C17 H17B 108.2
H17A C17 H17B 107.3
C17 C18 H18A 109.5
C17 C18 H18B 109.5
H18A C18 H18B 109.5
C17 C18 H18C 109.5
H18A C18 H18C 109.5
H18B C18 H18C 109.5
C20 C19 N10 116.0(2)
C20 C19 H19A 108.3
N10 C19 H19A 108.3
C20 C19 H19B 108.3
N10 C19 H19B 108.3
H19A C19 H19B 107.4
C21 C20 C19 111.9(2)
C21 C20 H20A 109.2
C19 C20 H20A 109.2
C21 C20 H20B 109.2
C19 C20 H20B 109.2
H20A C20 H20B 107.9
C20 C21 C22 113.5(3)
C20 C21 H21A 108.9
C22 C21 H21A 108.9
C20 C21 H21B 108.9
C22 C21 H21B 108.9
H21A C21 H21B 107.7
C21 C22 H22A 109.5
C21 C22 H22B 109.5
H22A C22 H22B 109.5
C21 C22 H22C 109.5
H22A C22 H22C 109.5
H22B C22 H22C 109.5
N10 C23 C24 114.4(2)
N10 C23 H23A 108.7
C24 C23 H23A 108.7
N10 C23 H23B 108.7
C24 C23 H23B 108.7
H23A C23 H23B 107.6
C25 C24 C23 114.7(3)
C25 C24 H24A 108.6
C23 C24 H24A 108.6
C25 C24 H24B 108.6
C23 C24 H24B 108.6
H24A C24 H24B 107.6
C24 C25 C26 115.3(3)
C24 C25 H25A 108.5
C26 C25 H25A 108.5
C24 C25 H25B 108.5
C26 C25 H25B 108.5
H25A C25 H25B 107.5
C25 C26 H26A 109.5
C25 C26 H26B 109.5
H26A C26 H26B 109.5
C25 C26 H26C 109.5
H26A C26 H26C 109.5
H26B C26 H26C 109.5
H1WA O1W H1WB 105(3)

loop_
_geom_bond_atom_site_label_1
_geom_bond_atom_site_label_2
_geom_bond_distance
N1 C2 1.365(2)
N1 C6 1.367(2)
N1 H1 0.866(19)
C2 O2 1.215(2)
C2 N3 1.369(3)
N3 C4 1.384(3)
N3 H3 0.86(2)
C4 O4 1.225(3)
C4 C5 1.430(3)
C5 C6 1.327(3)
C5 H5 0.95(2)
C6 C7 1.523(3)
C7 O8 1.224(2)
C7 O7 1.235(2)
N10 C19 1.509(3)
N10 C15 1.519(3)
N10 C11 1.520(3)
N10 C23 1.526(2)
C11 C12 1.500(3)
C11 H11A 0.9700
C11 H11B 0.9700
C12 C13A 1.468(9)
C12 C13B 1.547(11)
C12 H12A 0.9700
C12 H12B 0.9700
C12 H12C 0.9700
C12 H12D 0.9700
C13A C14C 1.321(12)
C13A C14A 1.330(13)
C13A H13A 0.9700
C13A H13B 0.9700
C13A H13E 0.9700
C13A H13F 0.9700
C14A H14A 0.9600
C14A H14B 0.9600
C14A H14C 0.9600
C13B C14C 1.369(13)
C13B C14B 1.425(15)
C13B H13C 0.9700
C13B H13D 0.9700
C13B H13G 0.9700
C13B H13H 0.9700
C14B H14D 0.9600
C14B H14E 0.9600
C14B H14F 0.9600
C14C H14G 0.9600
C14C H14H 0.9600
C14C H14J 0.9600
C14C H14K 0.9600
C14C H14L 0.9600
C14C H14M 0.9600
C15 C16 1.520(3)
C15 H15A 0.9700
C15 H15B 0.9700
C16 C17 1.443(3)
C16 H16A 0.9700
C16 H16B 0.9700
C17 C18 1.485(3)
C17 H17A 0.9700
C17 H17B 0.9700
C18 H18A 0.9600
C18 H18B 0.9600
C18 H18C 0.9600
C19 C20 1.504(3)
C19 H19A 0.9700
C19 H19B 0.9700
C20 C21 1.490(3)
C20 H20A 0.9700
C20 H20B 0.9700
C21 C22 1.505(4)
C21 H21A 0.9700
C21 H21B 0.9700
C22 H22A 0.9600
C22 H22B 0.9600
C22 H22C 0.9600
C23 C24 1.532(3)
C23 H23A 0.9700
C23 H23B 0.9700
C24 C25 1.416(3)
C24 H24A 0.9700
C24 H24B 0.9700
C25 C26 1.504(4)
C25 H25A 0.9700
C25 H25B 0.9700
C26 H26A 0.9600
C26 H26B 0.9600
C26 H26C 0.9600
O1W H1WA 0.85(2)
O1W H1WB 0.76(3)

loop_
_geom_hbond_atom_site_label_D
_geom_hbond_atom_site_label_H
_geom_hbond_atom_site_label_A
_geom_hbond_site_symmetry_A
_geom_hbond_distance_DH
_geom_hbond_distance_HA
_geom_hbond_distance_DA
_geom_hbond_angle_DHA
_geom_hbond_publ_flag
N1 H1 O8 3_666 0.866(19) 1.96(2) 2.800(3) 162.1(18) yes
N3 H3 O1W 1_655 0.86(2) 1.96(2) 2.807(2) 170(2) yes
C11 H11A O7 4_576 0.97 2.26 3.168(3) 155.4 yes
C19 H19A O4 4_476 0.97 2.28 3.226(3) 163.8 yes
C23 H23B O2 1_455 0.97 2.44 3.386(3) 165.9 yes
C24 H24B O4 4_476 0.97 2.47 3.346(4) 151.0 yes
O1W H1WA O7 . 0.85(2) 2.03(2) 2.874(2) 172(2) yes
O1W H1WA O8 . 0.85(2) 2.59(3) 3.074(2) 118(2) yes
O1W H1WB O2 3_666 0.76(3) 2.15(3) 2.895(2) 164(3) yes

loop_
_geom_torsion_atom_site_label_1
_geom_torsion_atom_site_label_2
_geom_torsion_atom_site_label_3
_geom_torsion_atom_site_label_4
_geom_torsion
C6 N1 C2 O2 176.4(2)
C6 N1 C2 N3 -3.0(3)
O2 C2 N3 C4 178.3(2)
N1 C2 N3 C4 -2.2(3)
C2 N3 C4 O4 -174.3(3)
C2 N3 C4 C5 6.1(4)
O4 C4 C5 C6 175.4(3)
N3 C4 C5 C6 -5.0(4)
C4 C5 C6 N1 0.5(4)
C4 C5 C6 C7 -178.5(2)
C2 N1 C6 C5 3.9(3)
C2 N1 C6 C7 -177.1(2)
C5 C6 C7 O8 159.8(3)
N1 C6 C7 O8 -19.2(3)
C5 C6 C7 O7 -19.2(4)
N1 C6 C7 O7 161.7(2)
C19 N10 C11 C12 -178.8(2)
C15 N10 C11 C12 -58.9(3)
C23 N10 C11 C12 59.7(3)
N10 C11 C12 C13A 168.9(7)
N10 C11 C12 C13B -167.6(7)
C11 C12 C13A C14C 163.1(11)
C11 C12 C13A C14A 73.6(15)
C11 C12 C13B C14C -163.6(11)
C11 C12 C13B C14B -98.0(12)
C19 N10 C15 C16 60.0(3)
C11 N10 C15 C16 -58.2(3)
C23 N10 C15 C16 -179.2(2)
N10 C15 C16 C17 177.5(2)
C15 C16 C17 C18 179.7(3)
C15 N10 C19 C20 60.8(3)
C11 N10 C19 C20 -178.6(2)
C23 N10 C19 C20 -57.4(3)
N10 C19 C20 C21 -176.2(2)
C19 C20 C21 C22 179.2(3)
C19 N10 C23 C24 -62.8(3)
C15 N10 C23 C24 177.3(2)
C11 N10 C23 C24 56.3(3)
N10 C23 C24 C25 -179.4(3)
C23 C24 C25 C26 179.3(3)

_cod_database_fobs_code 2243126
